data_7045454
loop_
_publ_author_name
'Dubey, Pooja'
'Gupta, Sonu'
'Singh, Ajai K.'

_publ_section_title
;
 Base free N-alkylation of anilines with ArCH<sub>2</sub>OH and transfer
 hydrogenation of aldehydes/ketones catalyzed by the complexes of
 \h<sup>5</sup>-Cp*Ir(iii) with chalcogenated Schiff bases of
 anthracene-9-carbaldehyde.
;
_journal_issue 11
_journal_name_full 'Dalton transactions (Cambridge, England : 2003)'
_journal_page_first 3764
_journal_page_last 3774
_journal_paper_doi 10.1039/c7dt04326k
_journal_volume 47
_journal_year 2018
_chemical_formula_moiety 'C33 H34 Cl Ir N S, F6 P'
_chemical_formula_sum 'C33 H34 Cl F6 Ir N P S'
_chemical_formula_weight 849.31
_space_group_crystal_system monoclinic
_space_group_IT_number 14
_space_group_name_Hall '-P 2ybc'
_space_group_name_H-M_alt 'P 1 21/c 1'
_symmetry_space_group_name_Hall '-P 2ybc'
_symmetry_space_group_name_H-M 'P 1 21/c 1'
_atom_sites_solution_hydrogens geom
_audit_block_doi 10.5517/ccdc.csd.cc1ptlsw
_audit_creation_method SHELXL-2014/7
_audit_update_record
;
2017-09-11 deposited with the CCDC.
2018-01-30 downloaded from the CCDC.
;
_cell_angle_alpha 90
_cell_angle_beta 105.778(4)
_cell_angle_gamma 90
_cell_formula_units_Z 4
_cell_length_a 12.252(2)
_cell_length_b 13.705(2)
_cell_length_c 19.940(3)
_cell_measurement_reflns_used 1577
_cell_measurement_temperature 298(2)
_cell_measurement_theta_max 18.39
_cell_measurement_theta_min 2.28
_cell_volume 3222.0(9)
_computing_structure_refinement 'SHELXL-2014/7 (Sheldrick, 2014)'
_diffrn_ambient_temperature 298(2)
_diffrn_measured_fraction_theta_full 0.998
_diffrn_measured_fraction_theta_max 0.998
_diffrn_measurement_device_type 'CCD area detector'
_diffrn_measurement_method 'phi and omega scans'
_diffrn_radiation_type MoK\a
_diffrn_radiation_wavelength 0.71073
_diffrn_reflns_av_R_equivalents 0.0659
_diffrn_reflns_av_unetI/netI 0.0934
_diffrn_reflns_Laue_measured_fraction_full 0.998
_diffrn_reflns_Laue_measured_fraction_max 0.998
_diffrn_reflns_limit_h_max 14
_diffrn_reflns_limit_h_min -14
_diffrn_reflns_limit_k_max 10
_diffrn_reflns_limit_k_min -16
_diffrn_reflns_limit_l_max 23
_diffrn_reflns_limit_l_min -20
_diffrn_reflns_number 13663
_diffrn_reflns_point_group_measured_fraction_full 0.998
_diffrn_reflns_point_group_measured_fraction_max 0.998
_diffrn_reflns_theta_full 24.997
_diffrn_reflns_theta_max 24.997
_diffrn_reflns_theta_min 1.727
_exptl_absorpt_coefficient_mu 4.401
_exptl_crystal_colour red
_exptl_crystal_density_diffrn 1.751
_exptl_crystal_density_meas 1.751
_exptl_crystal_density_method 'not measured'
_exptl_crystal_description block
_exptl_crystal_F_000 1672.0
_exptl_crystal_size_max 0.31
_exptl_crystal_size_mid 0.30
_exptl_crystal_size_min 0.28
_exptl_transmission_factor_max 0.292
_exptl_transmission_factor_min 0.279
_refine_diff_density_max 1.207
_refine_diff_density_min -2.261
_refine_diff_density_rms 0.159
_refine_ls_extinction_method none
_refine_ls_goodness_of_fit_ref 0.938
_refine_ls_hydrogen_treatment constr
_refine_ls_matrix_type full
_refine_ls_number_parameters 402
_refine_ls_number_reflns 5672
_refine_ls_number_restraints 0
_refine_ls_restrained_S_all 0.938
_refine_ls_R_factor_all 0.0910
_refine_ls_R_factor_gt 0.0645
_refine_ls_shift/su_max 0.000
_refine_ls_shift/su_mean 0.000
_refine_ls_structure_factor_coef Fsqd
_refine_ls_weighting_details 'w=1/[\s^2^(Fo^2^)+(0.1000P)^2^+0.6355P] where P=(Fo^2^+2Fc^2^)/3'
_refine_ls_weighting_scheme calc
_refine_ls_wR_factor_gt 0.1475
_refine_ls_wR_factor_ref 0.1636
_reflns_Friedel_coverage 0.000
_reflns_number_gt 4389
_reflns_number_total 5683
_reflns_threshold_expression 'I > 2\s(I)'
_cod_data_source_file c7dt04326k2.cif
_cod_data_source_block complex3
_cod_depositor_comments 'Adding full bibliography for 7045452--7045456.cif.'
_cod_original_cell_volume 3222.1(9)
_cod_database_code 7045454
_shelx_shelxl_version_number 2014/7
_shelx_space_group_comment
;
The symmetry employed for this shelxl refinement is uniquely defined
by the following loop, which should always be used as a source of
symmetry information in preference to the above space-group names.
They are only intended as comments.
;

loop_
_space_group_symop_operation_xyz
'x, y, z'
'-x, y+1/2, -z+1/2'
'-x, -y, -z'
'x, -y-1/2, z-1/2'

loop_
_atom_site_label
_atom_site_type_symbol
_atom_site_fract_x
_atom_site_fract_y
_atom_site_fract_z
_atom_site_U_iso_or_equiv
_atom_site_adp_type
_atom_site_occupancy
_atom_site_site_symmetry_order
_atom_site_calc_flag
_atom_site_refinement_flags_posn
_atom_site_refinement_flags_adp
Ir1 Ir 0.63543(3) 0.38061(3) 0.80174(2) 0.02875(17) Uani 1 1 d . .
Cl1 Cl 0.5960(3) 0.2123(2) 0.77178(16) 0.0459(7) Uani 1 1 d . .
S1 S 0.7586(2) 0.3407(2) 0.91097(14) 0.0413(7) Uani 1 1 d . .
P1 P 0.7778(3) 0.7418(3) 0.54903(17) 0.0493(9) Uani 1 1 d . .
N1 N 0.7813(7) 0.3572(6) 0.7686(5) 0.031(2) Uani 1 1 d . .
F5 F 0.8437(8) 0.8179(7) 0.5128(4) 0.085(3) Uani 1 1 d . .
F2 F 0.7192(8) 0.7002(7) 0.4749(4) 0.091(3) Uani 1 1 d . .
C16 C 0.8889(10) 0.3619(10) 0.8211(6) 0.052(3) Uani 1 1 d . .
H16A H 0.9072 0.4292 0.8345 0.062 Uiso 1 1 calc R U
H16B H 0.9483 0.3359 0.8025 0.062 Uiso 1 1 calc R U
C26 C 0.6083(9) 0.5344(8) 0.8159(5) 0.034(3) Uani 1 1 d . .
C18 C 0.7218(11) 0.2310(9) 0.9486(6) 0.046(3) Uani 1 1 d . .
C32 C 0.4941(9) 0.4445(8) 0.7247(6) 0.036(3) Uani 1 1 d . .
F1 F 0.8408(9) 0.7865(8) 0.6225(4) 0.106(4) Uani 1 1 d . .
F6 F 0.7174(11) 0.6667(10) 0.5838(6) 0.137(5) Uani 1 1 d . .
C15 C 0.7780(9) 0.3342(9) 0.7064(6) 0.041(3) Uani 1 1 d . .
H15 H 0.7057 0.3291 0.6760 0.049 Uiso 1 1 calc R U
C24 C 0.5831(9) 0.5160(8) 0.7418(6) 0.034(3) Uani 1 1 d . .
F3 F 0.8819(9) 0.6712(7) 0.5537(6) 0.107(3) Uani 1 1 d . .
F4 F 0.6803(8) 0.8177(9) 0.5420(6) 0.116(4) Uani 1 1 d . .
C23 C 0.6154(12) 0.2244(11) 0.9565(7) 0.066(4) Uani 1 1 d . .
H23 H 0.5638 0.2747 0.9410 0.079 Uiso 1 1 calc R U
C13 C 0.8769(10) 0.2253(9) 0.6442(6) 0.042(3) Uani 1 1 d . .
C28 C 0.5286(9) 0.4802(9) 0.8409(6) 0.042(3) Uani 1 1 d . .
C30 C 0.4591(9) 0.4220(9) 0.7857(5) 0.036(3) Uani 1 1 d . .
C12 C 0.7941(11) 0.1494(10) 0.6420(7) 0.055(3) Uani 1 1 d . .
H12 H 0.7337 0.1606 0.6609 0.066 Uiso 1 1 calc R U
C19 C 0.8002(11) 0.1588(10) 0.9731(6) 0.053(3) Uani 1 1 d . .
H19 H 0.8738 0.1636 0.9689 0.063 Uiso 1 1 calc R U
C1 C 0.9544(10) 0.3872(9) 0.6725(7) 0.044(3) Uani 1 1 d . .
C3 C 1.0321(13) 0.5513(11) 0.6988(8) 0.068(4) Uani 1 1 d . .
H3 H 1.0282 0.6137 0.7163 0.082 Uiso 1 1 calc R U
C4 C 1.1206(12) 0.5256(12) 0.6705(8) 0.069(4) Uani 1 1 d . .
H4 H 1.1789 0.5700 0.6727 0.083 Uiso 1 1 calc R U
C14 C 0.8717(9) 0.3147(9) 0.6758(6) 0.040(3) Uani 1 1 d . .
C2 C 0.9517(12) 0.4832(10) 0.7004(7) 0.057(4) Uani 1 1 d . .
H2 H 0.8935 0.4996 0.7200 0.068 Uiso 1 1 calc R U
C9 C 0.9687(13) 0.1085(10) 0.5800(7) 0.058(4) Uani 1 1 d . .
H9 H 1.0252 0.0943 0.5584 0.070 Uiso 1 1 calc R U
C6 C 1.0415(11) 0.3648(10) 0.6422(7) 0.051(3) Uani 1 1 d . .
C8 C 0.9657(10) 0.2035(10) 0.6123(6) 0.048(3) Uani 1 1 d . .
C7 C 1.0434(10) 0.2744(9) 0.6115(6) 0.043(3) Uani 1 1 d . .
H7 H 1.0997 0.2616 0.5895 0.051 Uiso 1 1 calc R U
C33 C 0.4377(11) 0.4097(11) 0.6532(6) 0.058(4) Uani 1 1 d . .
H33A H 0.3903 0.3547 0.6557 0.087 Uiso 1 1 calc R U
H33B H 0.4942 0.3906 0.6305 0.087 Uiso 1 1 calc R U
H33C H 0.3921 0.4612 0.6272 0.087 Uiso 1 1 calc R U
C31 C 0.3627(11) 0.3584(12) 0.7909(7) 0.066(4) Uani 1 1 d . .
H31A H 0.2927 0.3935 0.7745 0.098 Uiso 1 1 calc R U
H31B H 0.3728 0.3398 0.8387 0.098 Uiso 1 1 calc R U
H31C H 0.3607 0.3010 0.7630 0.098 Uiso 1 1 calc R U
C11 C 0.8042(13) 0.0607(10) 0.6118(8) 0.063(4) Uani 1 1 d . .
H11 H 0.7514 0.0120 0.6118 0.075 Uiso 1 1 calc R U
C22 C 0.5838(15) 0.1433(12) 0.9874(8) 0.073(4) Uani 1 1 d . .
H22 H 0.5106 0.1379 0.9922 0.088 Uiso 1 1 calc R U
C29 C 0.5180(12) 0.4885(11) 0.9153(6) 0.064(4) Uani 1 1 d . .
H29A H 0.5899 0.4742 0.9477 0.097 Uiso 1 1 calc R U
H29B H 0.4623 0.4429 0.9218 0.097 Uiso 1 1 calc R U
H29C H 0.4953 0.5535 0.9232 0.097 Uiso 1 1 calc R U
C20 C 0.7655(15) 0.0782(12) 1.0044(6) 0.066(4) Uani 1 1 d . .
H20 H 0.8172 0.0283 1.0210 0.079 Uiso 1 1 calc R U
C25 C 0.6373(11) 0.5612(9) 0.6916(7) 0.051(3) Uani 1 1 d . .
H25A H 0.6483 0.5126 0.6594 0.076 Uiso 1 1 calc R U
H25B H 0.7093 0.5882 0.7163 0.076 Uiso 1 1 calc R U
H25C H 0.5894 0.6121 0.6665 0.076 Uiso 1 1 calc R U
C21 C 0.6619(16) 0.0703(11) 1.0112(7) 0.070(5) Uani 1 1 d . .
H21 H 0.6415 0.0152 1.0322 0.084 Uiso 1 1 calc R U
C5 C 1.1239(11) 0.4369(11) 0.6395(7) 0.057(4) Uani 1 1 d . .
H5 H 1.1794 0.4238 0.6169 0.069 Uiso 1 1 calc R U
C10 C 0.8904(14) 0.0424(12) 0.5816(7) 0.067(4) Uani 1 1 d . .
H10 H 0.8939 -0.0184 0.5616 0.080 Uiso 1 1 calc R U
C27 C 0.6923(12) 0.6080(10) 0.8548(8) 0.067(4) Uani 1 1 d . .
H27A H 0.6593 0.6720 0.8472 0.101 Uiso 1 1 calc R U
H27B H 0.7590 0.6060 0.8384 0.101 Uiso 1 1 calc R U
H27C H 0.7123 0.5933 0.9037 0.101 Uiso 1 1 calc R U
C17 C 0.8825(10) 0.3049(11) 0.8824(6) 0.053(4) Uani 1 1 d . .
H17A H 0.9507 0.3154 0.9200 0.064 Uiso 1 1 calc R U
H17B H 0.8778 0.2360 0.8709 0.064 Uiso 1 1 calc R U

loop_
_atom_site_aniso_label
_atom_site_aniso_U_11
_atom_site_aniso_U_22
_atom_site_aniso_U_33
_atom_site_aniso_U_23
_atom_site_aniso_U_13
_atom_site_aniso_U_12
Ir1 0.0286(2) 0.0300(3) 0.0288(3) -0.00080(19) 0.00982(16) -0.00002(19)
Cl1 0.0474(17) 0.0380(17) 0.0540(18) -0.0035(14) 0.0166(14) -0.0099(14)
S1 0.0409(17) 0.0480(19) 0.0307(15) 0.0049(13) 0.0022(12) -0.0007(14)
P1 0.050(2) 0.059(2) 0.0416(19) -0.0087(16) 0.0161(15) -0.0141(17)
N1 0.025(5) 0.035(5) 0.035(5) -0.004(4) 0.010(4) 0.000(4)
F5 0.089(7) 0.094(7) 0.084(6) -0.008(5) 0.042(5) -0.029(6)
F2 0.099(7) 0.110(8) 0.058(5) -0.030(5) 0.011(5) -0.034(6)
C16 0.039(7) 0.071(10) 0.047(8) 0.001(7) 0.015(6) 0.010(6)
C26 0.043(7) 0.027(6) 0.033(6) -0.006(5) 0.011(5) 0.006(5)
C18 0.059(8) 0.046(8) 0.035(7) 0.004(6) 0.013(6) 0.004(6)
C32 0.033(6) 0.030(6) 0.042(7) 0.006(5) 0.003(5) -0.001(5)
F1 0.108(8) 0.149(10) 0.062(6) -0.041(6) 0.024(5) -0.039(7)
F6 0.152(11) 0.168(11) 0.102(8) 0.019(8) 0.052(8) -0.091(9)
C15 0.029(6) 0.038(7) 0.054(8) 0.007(6) 0.010(5) 0.001(5)
C24 0.036(6) 0.024(6) 0.045(7) 0.007(5) 0.016(5) 0.005(5)
F3 0.105(8) 0.081(7) 0.132(9) 0.008(6) 0.026(7) 0.036(6)
F4 0.073(7) 0.153(10) 0.122(9) -0.032(8) 0.028(6) 0.041(7)
C23 0.055(9) 0.078(11) 0.063(9) 0.032(8) 0.014(7) -0.010(8)
C13 0.042(7) 0.052(8) 0.033(6) 0.003(6) 0.012(5) 0.002(6)
C28 0.036(6) 0.052(8) 0.043(7) -0.009(6) 0.019(5) 0.012(6)
C30 0.026(6) 0.052(7) 0.030(6) 0.005(5) 0.010(5) 0.010(5)
C12 0.051(8) 0.052(9) 0.066(9) 0.002(7) 0.024(7) -0.004(7)
C19 0.052(8) 0.061(9) 0.045(8) 0.001(7) 0.012(6) -0.003(7)
C1 0.035(7) 0.045(8) 0.057(8) 0.009(6) 0.020(6) 0.007(6)
C3 0.075(11) 0.057(10) 0.074(10) 0.005(8) 0.023(8) -0.008(8)
C4 0.048(9) 0.065(11) 0.089(11) 0.022(9) 0.011(8) -0.025(8)
C14 0.031(6) 0.045(8) 0.046(7) 0.002(6) 0.013(5) -0.001(5)
C2 0.060(9) 0.060(9) 0.056(8) 0.000(7) 0.025(7) -0.006(7)
C9 0.063(9) 0.056(9) 0.063(9) -0.006(7) 0.029(7) 0.016(7)
C6 0.043(7) 0.050(9) 0.057(8) 0.015(7) 0.009(6) 0.002(6)
C8 0.043(7) 0.066(9) 0.030(6) -0.004(6) 0.004(5) 0.022(7)
C7 0.037(7) 0.043(8) 0.056(8) 0.017(6) 0.027(6) -0.003(6)
C33 0.048(8) 0.091(11) 0.036(7) 0.005(7) 0.011(6) 0.002(7)
C31 0.035(7) 0.106(13) 0.059(9) 0.016(8) 0.020(6) 0.001(8)
C11 0.072(10) 0.038(8) 0.079(10) -0.020(7) 0.023(8) -0.017(7)
C22 0.074(11) 0.073(11) 0.074(11) 0.012(9) 0.024(9) -0.017(9)
C29 0.061(9) 0.095(12) 0.042(8) -0.009(7) 0.021(7) 0.018(8)
C20 0.094(13) 0.066(10) 0.033(8) 0.009(7) 0.010(8) -0.002(9)
C25 0.056(8) 0.044(8) 0.066(8) 0.017(7) 0.039(7) 0.006(6)
C21 0.112(14) 0.060(10) 0.032(7) 0.010(7) 0.009(8) -0.035(10)
C5 0.052(8) 0.061(10) 0.065(9) 0.031(8) 0.027(7) 0.004(7)
C10 0.078(11) 0.064(11) 0.059(9) -0.006(8) 0.018(8) 0.023(9)
C27 0.060(9) 0.051(9) 0.080(11) -0.021(7) 0.000(8) -0.003(7)
C17 0.032(7) 0.084(11) 0.042(7) 0.016(7) 0.009(5) 0.010(6)

loop_
_atom_type_symbol
_atom_type_description
_atom_type_scat_dispersion_real
_atom_type_scat_dispersion_imag
_atom_type_scat_source
C C 0.0033 0.0016 'International Tables Vol C Tables 4.2.6.8 and 6.1.1.4'
H H 0.0000 0.0000 'International Tables Vol C Tables 4.2.6.8 and 6.1.1.4'
Cl Cl 0.1484 0.1585 'International Tables Vol C Tables 4.2.6.8 and 6.1.1.4'
F F 0.0171 0.0103 'International Tables Vol C Tables 4.2.6.8 and 6.1.1.4'
Ir Ir -1.4442 7.9887 'International Tables Vol C Tables 4.2.6.8 and 6.1.1.4'
N N 0.0061 0.0033 'International Tables Vol C Tables 4.2.6.8 and 6.1.1.4'
P P 0.1023 0.0942 'International Tables Vol C Tables 4.2.6.8 and 6.1.1.4'
S S 0.1246 0.1234 'International Tables Vol C Tables 4.2.6.8 and 6.1.1.4'

loop_
_geom_angle_atom_site_label_1
_geom_angle_atom_site_label_2
_geom_angle_atom_site_label_3
_geom_angle
N1 Ir1 C32 115.2(4)
N1 Ir1 C26 111.4(4)
C32 Ir1 C26 65.0(4)
N1 Ir1 C30 153.5(4)
C32 Ir1 C30 38.5(4)
C26 Ir1 C30 65.3(4)
N1 Ir1 C28 149.1(4)
C32 Ir1 C28 63.8(4)
C26 Ir1 C28 38.2(4)
C30 Ir1 C28 38.6(4)
N1 Ir1 C24 96.1(4)
C32 Ir1 C24 38.4(4)
C26 Ir1 C24 38.6(4)
C30 Ir1 C24 64.5(4)
C28 Ir1 C24 63.4(4)
N1 Ir1 S1 82.4(3)
C32 Ir1 S1 160.0(3)
C26 Ir1 S1 100.9(3)
C30 Ir1 S1 124.0(3)
C28 Ir1 S1 96.3(3)
C24 Ir1 S1 135.7(3)
N1 Ir1 Cl1 84.6(2)
C32 Ir1 Cl1 98.3(3)
C26 Ir1 Cl1 160.3(3)
C30 Ir1 Cl1 95.1(3)
C28 Ir1 Cl1 126.3(3)
C24 Ir1 Cl1 131.7(3)
S1 Ir1 Cl1 92.41(11)
C18 S1 C17 103.3(6)
C18 S1 Ir1 114.3(4)
C17 S1 Ir1 98.7(4)
F6 P1 F4 92.0(8)
F6 P1 F2 91.6(6)
F4 P1 F2 90.8(6)
F6 P1 F1 90.8(6)
F4 P1 F1 89.7(6)
F2 P1 F1 177.4(6)
F6 P1 F3 92.5(7)
F4 P1 F3 175.5(7)
F2 P1 F3 89.3(6)
F1 P1 F3 90.0(6)
F6 P1 F5 178.4(8)
F4 P1 F5 89.6(6)
F2 P1 F5 88.2(5)
F1 P1 F5 89.3(5)
F3 P1 F5 85.9(6)
C15 N1 C16 120.0(9)
C15 N1 Ir1 122.9(7)
C16 N1 Ir1 117.0(7)
N1 C16 C17 109.5(10)
N1 C16 H16A 109.8
C17 C16 H16A 109.8
N1 C16 H16B 109.8
C17 C16 H16B 109.8
H16A C16 H16B 108.2
C28 C26 C24 106.9(9)
C28 C26 C27 127.7(11)
C24 C26 C27 124.8(11)
C28 C26 Ir1 71.4(6)
C24 C26 Ir1 72.2(6)
C27 C26 Ir1 127.9(8)
C23 C18 C19 120.8(12)
C23 C18 S1 117.6(10)
C19 C18 S1 121.5(10)
C30 C32 C24 109.2(10)
C30 C32 C33 125.4(10)
C24 C32 C33 125.0(10)
C30 C32 Ir1 71.1(6)
C24 C32 Ir1 72.4(6)
C33 C32 Ir1 128.7(8)
N1 C15 C14 129.2(10)
N1 C15 H15 115.4
C14 C15 H15 115.4
C32 C24 C26 107.4(9)
C32 C24 C25 125.1(11)
C26 C24 C25 127.5(11)
C32 C24 Ir1 69.2(6)
C26 C24 Ir1 69.2(6)
C25 C24 Ir1 126.9(8)
C18 C23 C22 120.1(15)
C18 C23 H23 119.9
C22 C23 H23 119.9
C14 C13 C8 121.3(11)
C14 C13 C12 122.1(11)
C8 C13 C12 116.6(12)
C26 C28 C30 110.0(9)
C26 C28 C29 123.3(11)
C30 C28 C29 126.6(11)
C26 C28 Ir1 70.4(6)
C30 C28 Ir1 70.5(6)
C29 C28 Ir1 127.8(8)
C32 C30 C28 106.3(10)
C32 C30 C31 127.7(11)
C28 C30 C31 125.8(10)
C32 C30 Ir1 70.5(6)
C28 C30 Ir1 70.9(6)
C31 C30 Ir1 127.7(9)
C11 C12 C13 120.2(12)
C11 C12 H12 119.9
C13 C12 H12 119.9
C18 C19 C20 117.5(14)
C18 C19 H19 121.2
C20 C19 H19 121.2
C6 C1 C2 118.1(12)
C6 C1 C14 120.1(11)
C2 C1 C14 121.9(11)
C2 C3 C4 118.8(15)
C2 C3 H3 120.6
C4 C3 H3 120.6
C5 C4 C3 121.8(13)
C5 C4 H4 119.1
C3 C4 H4 119.1
C13 C14 C1 118.1(10)
C13 C14 C15 119.2(10)
C1 C14 C15 122.5(11)
C3 C2 C1 121.8(13)
C3 C2 H2 119.1
C1 C2 H2 119.1
C10 C9 C8 119.6(13)
C10 C9 H9 120.2
C8 C9 H9 120.2
C7 C6 C1 119.6(12)
C7 C6 C5 120.5(12)
C1 C6 C5 119.8(13)
C7 C8 C13 118.2(12)
C7 C8 C9 122.0(12)
C13 C8 C9 119.7(13)
C8 C7 C6 122.5(11)
C8 C7 H7 118.7
C6 C7 H7 118.7
C32 C33 H33A 109.5
C32 C33 H33B 109.5
H33A C33 H33B 109.5
C32 C33 H33C 109.5
H33A C33 H33C 109.5
H33B C33 H33C 109.5
C30 C31 H31A 109.5
C30 C31 H31B 109.5
H31A C31 H31B 109.5
C30 C31 H31C 109.5
H31A C31 H31C 109.5
H31B C31 H31C 109.5
C10 C11 C12 121.6(14)
C10 C11 H11 119.2
C12 C11 H11 119.2
C21 C22 C23 119.1(15)
C21 C22 H22 120.4
C23 C22 H22 120.4
C28 C29 H29A 109.5
C28 C29 H29B 109.5
H29A C29 H29B 109.5
C28 C29 H29C 109.5
H29A C29 H29C 109.5
H29B C29 H29C 109.5
C21 C20 C19 122.2(15)
C21 C20 H20 118.9
C19 C20 H20 118.9
C24 C25 H25A 109.5
C24 C25 H25B 109.5
H25A C25 H25B 109.5
C24 C25 H25C 109.5
H25A C25 H25C 109.5
H25B C25 H25C 109.5
C20 C21 C22 120.3(14)
C20 C21 H21 119.9
C22 C21 H21 119.9
C4 C5 C6 119.4(13)
C4 C5 H5 120.3
C6 C5 H5 120.3
C9 C10 C11 122.2(14)
C9 C10 H10 118.9
C11 C10 H10 118.9
C26 C27 H27A 109.5
C26 C27 H27B 109.5
H27A C27 H27B 109.5
C26 C27 H27C 109.5
H27A C27 H27C 109.5
H27B C27 H27C 109.5
C16 C17 S1 110.7(9)
C16 C17 H17A 109.5
S1 C17 H17A 109.5
C16 C17 H17B 109.5
S1 C17 H17B 109.5
H17A C17 H17B 108.1

loop_
_geom_bond_atom_site_label_1
_geom_bond_atom_site_label_2
_geom_bond_distance
Ir1 N1 2.092(8)
Ir1 C32 2.163(10)
Ir1 C26 2.165(10)
Ir1 C30 2.171(10)
Ir1 C28 2.177(10)
Ir1 C24 2.206(10)
Ir1 S1 2.352(3)
Ir1 Cl1 2.398(3)
S1 C18 1.792(13)
S1 C17 1.828(12)
P1 F6 1.538(9)
P1 F4 1.561(10)
P1 F2 1.565(8)
P1 F1 1.582(9)
P1 F3 1.583(10)
P1 F5 1.605(9)
N1 C15 1.269(14)
N1 C16 1.445(15)
C16 C17 1.470(16)
C16 H16A 0.9700
C16 H16B 0.9700
C26 C28 1.421(15)
C26 C24 1.446(14)
C26 C27 1.498(16)
C18 C23 1.357(18)
C18 C19 1.373(17)
C32 C30 1.428(14)
C32 C24 1.437(15)
C32 C33 1.483(16)
C15 C14 1.465(15)
C15 H15 0.9300
C24 C25 1.479(14)
C23 C22 1.377(19)
C23 H23 0.9300
C13 C14 1.388(16)
C13 C8 1.433(15)
C13 C12 1.444(17)
C28 C30 1.436(16)
C28 C29 1.528(15)
C30 C31 1.495(17)
C12 C11 1.378(18)
C12 H12 0.9300
C19 C20 1.390(19)
C19 H19 0.9300
C1 C6 1.396(17)
C1 C2 1.432(17)
C1 C14 1.433(16)
C3 C2 1.363(18)
C3 C4 1.40(2)
C3 H3 0.9300
C4 C5 1.37(2)
C4 H4 0.9300
C2 H2 0.9300
C9 C10 1.326(19)
C9 C8 1.457(17)
C9 H9 0.9300
C6 C7 1.385(17)
C6 C5 1.423(18)
C8 C7 1.364(17)
C7 H7 0.9300
C33 H33A 0.9600
C33 H33B 0.9600
C33 H33C 0.9600
C31 H31A 0.9600
C31 H31B 0.9600
C31 H31C 0.9600
C11 C10 1.373(19)
C11 H11 0.9300
C22 C21 1.38(2)
C22 H22 0.9300
C29 H29A 0.9600
C29 H29B 0.9600
C29 H29C 0.9600
C20 C21 1.32(2)
C20 H20 0.9300
C25 H25A 0.9600
C25 H25B 0.9600
C25 H25C 0.9600
C21 H21 0.9300
C5 H5 0.9300
C10 H10 0.9300
C27 H27A 0.9600
C27 H27B 0.9600
C27 H27C 0.9600
C17 H17A 0.9700
C17 H17B 0.9700

loop_
_geom_hbond_atom_site_label_D
_geom_hbond_atom_site_label_H
_geom_hbond_atom_site_label_A
_geom_hbond_distance_DH
_geom_hbond_distance_HA
_geom_hbond_distance_DA
_geom_hbond_angle_DHA
_geom_hbond_site_symmetry_A
C17 H17A F5 0.97 2.51 3.442(15) 160.6 2_746
C17 H17A F5 0.97 2.51 3.442(15) 160.6 2_746

loop_
_geom_torsion_atom_site_label_1
_geom_torsion_atom_site_label_2
_geom_torsion_atom_site_label_3
_geom_torsion_atom_site_label_4
_geom_torsion
C15 N1 C16 C17 -129.5(12)
Ir1 N1 C16 C17 46.7(13)
C17 S1 C18 C23 -161.2(11)
Ir1 S1 C18 C23 -55.0(12)
C17 S1 C18 C19 23.1(12)
Ir1 S1 C18 C19 129.3(10)
C16 N1 C15 C14 -3.4(19)
Ir1 N1 C15 C14 -179.4(9)
C30 C32 C24 C26 3.1(12)
C33 C32 C24 C26 175.8(11)
Ir1 C32 C24 C26 -58.8(7)
C30 C32 C24 C25 -176.8(10)
C33 C32 C24 C25 -4.1(18)
Ir1 C32 C24 C25 121.3(11)
C30 C32 C24 Ir1 61.9(7)
C33 C32 C24 Ir1 -125.4(12)
C28 C26 C24 C32 -4.5(12)
C27 C26 C24 C32 -176.9(11)
Ir1 C26 C24 C32 58.8(7)
C28 C26 C24 C25 175.4(11)
C27 C26 C24 C25 3.1(17)
Ir1 C26 C24 C25 -121.2(11)
C28 C26 C24 Ir1 -63.4(7)
C27 C26 C24 Ir1 124.3(11)
C19 C18 C23 C22 -2(2)
S1 C18 C23 C22 -177.7(11)
C24 C26 C28 C30 4.4(12)
C27 C26 C28 C30 176.4(11)
Ir1 C26 C28 C30 -59.6(8)
C24 C26 C28 C29 -173.1(10)
C27 C26 C28 C29 -1.0(18)
Ir1 C26 C28 C29 123.0(11)
C24 C26 C28 Ir1 63.9(7)
C27 C26 C28 Ir1 -124.0(12)
C24 C32 C30 C28 -0.4(12)
C33 C32 C30 C28 -173.1(11)
Ir1 C32 C30 C28 62.3(7)
C24 C32 C30 C31 174.2(12)
C33 C32 C30 C31 2(2)
Ir1 C32 C30 C31 -123.0(13)
C24 C32 C30 Ir1 -62.7(8)
C33 C32 C30 Ir1 124.6(12)
C26 C28 C30 C32 -2.5(13)
C29 C28 C30 C32 174.9(11)
Ir1 C28 C30 C32 -62.0(7)
C26 C28 C30 C31 -177.3(11)
C29 C28 C30 C31 0.1(19)
Ir1 C28 C30 C31 123.2(12)
C26 C28 C30 Ir1 59.5(8)
C29 C28 C30 Ir1 -123.1(12)
C14 C13 C12 C11 -178.2(13)
C8 C13 C12 C11 1.6(18)
C23 C18 C19 C20 2(2)
S1 C18 C19 C20 177.1(10)
C2 C3 C4 C5 5(2)
C8 C13 C14 C1 3.3(17)
C12 C13 C14 C1 -177.0(11)
C8 C13 C14 C15 178.8(10)
C12 C13 C14 C15 -1.5(18)
C6 C1 C14 C13 -4.1(18)
C2 C1 C14 C13 176.5(12)
C6 C1 C14 C15 -179.5(11)
C2 C1 C14 C15 1.2(19)
N1 C15 C14 C13 122.2(14)
N1 C15 C14 C1 -62.5(18)
C4 C3 C2 C1 -1(2)
C6 C1 C2 C3 -1(2)
C14 C1 C2 C3 178.3(13)
C2 C1 C6 C7 -176.6(12)
C14 C1 C6 C7 4.0(19)
C2 C1 C6 C5 -0.2(19)
C14 C1 C6 C5 -179.6(12)
C14 C13 C8 C7 -2.3(17)
C12 C13 C8 C7 178.0(11)
C14 C13 C8 C9 179.6(11)
C12 C13 C8 C9 -0.1(17)
C10 C9 C8 C7 -179.3(13)
C10 C9 C8 C13 -1.3(19)
C13 C8 C7 C6 2.2(18)
C9 C8 C7 C6 -179.8(12)
C1 C6 C7 C8 -3.1(19)
C5 C6 C7 C8 -179.5(12)
C13 C12 C11 C10 -2(2)
C18 C23 C22 C21 1(2)
C18 C19 C20 C21 0(2)
C19 C20 C21 C22 0(2)
C23 C22 C21 C20 0(2)
C3 C4 C5 C6 -6(2)
C7 C6 C5 C4 -179.7(12)
C1 C6 C5 C4 4(2)
C8 C9 C10 C11 1(2)
C12 C11 C10 C9 0(2)
N1 C16 C17 S1 -51.2(13)
C18 S1 C17 C16 150.1(10)
Ir1 S1 C17 C16 32.4(10)
